data_6000730
loop_
_publ_author_name
'Chaplais, G.'
'Le, Bideau J'
'Leclercq, D.'
'Mutin, H.'
'Vioux, A.'

_publ_section_title
;
 Novel aluminium phenyl, benzyl, and bromobenzylphosphonates: structural
 characterisation and hydration-dehydration reactions
;
_journal_name_full 'Journal of Materials Chemistry'
_journal_page_first 1593
_journal_page_last 1601
_journal_paper_doi 10.1039/b000103l
_journal_volume 10
_journal_year 2000
_chemical_formula_sum 'C7 H9 Al Br O5 P'
_space_group_name_H-M_alt 'P 1 21/c 1'
_cell_angle_alpha 90.000
_cell_angle_beta 113.477
_cell_angle_gamma 90.000
_cell_length_a 16.4972
_cell_length_b 7.0673
_cell_length_c 9.4950
_cell_volume 1015.39
_cod_database_code 6000730

loop_
_atom_site_label
_atom_site_fract_x
_atom_site_fract_y
_atom_site_fract_z
? ? ? ?
